data_1527565
loop_
_publ_author_name
'Iglesias, J.E.'
'Steinfink, H.'

_publ_section_title
;
 Ternary chalcogenide compounds A B2 X4: The crystal structures of Si Pb2
 S4 and Si Pb2 Se4
;
_journal_name_full 'Journal of Solid State Chemistry'
_journal_page_first 93
_journal_page_last 98
_journal_volume 6
_journal_year 1973
_chemical_formula_sum 'Pb2 S4 Si'
_chemical_name_systematic 'Pb2 (Si S4)'
_space_group_IT_number 14
_symmetry_space_group_name_Hall '-P 2ybc'
_symmetry_space_group_name_H-M 'P 1 21/c 1'
_cell_angle_alpha 90
_cell_angle_beta 108.805
_cell_angle_gamma 90
_cell_formula_units_Z 4
_cell_length_a 6.4721
_cell_length_b 6.6344
_cell_length_c 16.832
_cell_volume 684.162
_citation_journal_id_ASTM JSSCBI
_cod_data_source_file Iglesias_JSSCBI_1973_1990.cif
_cod_data_source_block Pb2S4Si1
_cod_original_cell_volume 684.1617
_cod_original_formula_sum 'Pb2 S4 Si1'
_cod_database_code 1527565

loop_
_symmetry_equiv_pos_as_xyz
x,y,z
-x,y+1/2,-z+1/2
-x,-y,-z
x,-y-1/2,z-1/2

loop_
_atom_site_label
_atom_site_type_symbol
_atom_site_fract_x
_atom_site_fract_y
_atom_site_fract_z
_atom_site_occupancy
_atom_site_U_iso_or_equiv
S4 S-2 0.6221 0.2398 0.4773 1 0.0
Pb2 Pb+2 0.2631 0.3117 0.2854 1 0.0
S2 S-2 -0.0008 0.0014 0.3612 1 0.0
S1 S-2 0.0052 -0.0007 0.1355 1 0.0
S3 S-2 0.5791 0.2279 0.1768 1 0.0
Si1 Si+4 0.7939 0.2483 0.1064 1 0.0
Pb1 Pb+2 0.2363 0.2494 0.0223 1 0.0
